data_7042569
loop_
_publ_author_name
'Pieper, Martin'
'Lamm, Jan-Hendrik'
'Neumann, Beate'
'Stammler, Hans-Georg'
'Mitzel, Norbert W.'

_publ_section_title
;
 Methylene-bridged, intramolecular donor-acceptor systems based on
 rare-earth metals and phosphinomethanides.
;
_journal_issue 16
_journal_name_full 'Dalton transactions (Cambridge, England : 2003)'
_journal_page_first 5326
_journal_page_last 5336
_journal_paper_doi 10.1039/c7dt00554g
_journal_volume 46
_journal_year 2017
_chemical_formula_moiety 'C56 H38 Ho2, 2(C6 H6)'
_chemical_formula_sum 'C68 H50 Ho2'
_chemical_formula_weight 1196.94
_chemical_name_systematic
;
 ?
;
_space_group_crystal_system monoclinic
_space_group_IT_number 14
_space_group_name_Hall '-P 2yn'
_space_group_name_H-M_alt 'P 1 21/n 1'
_symmetry_space_group_name_Hall '-P 2yn'
_symmetry_space_group_name_H-M 'P 1 21/n 1'
_atom_sites_solution_hydrogens geom
_atom_sites_solution_primary direct
_audit_creation_date 2015-02-06
_audit_creation_method
;
  Olex2 1.2-ac2
  (compiled 2012.03.27 svn.r2268, GUI svn.r4156)
;
_audit_update_record
;
2017-02-10 deposited with the CCDC.
2017-03-22 downloaded from the CCDC.
;
_cell_angle_alpha 90
_cell_angle_beta 96.7876(8)
_cell_angle_gamma 90
_cell_formula_units_Z 2
_cell_length_a 11.59946(11)
_cell_length_b 14.44030(17)
_cell_length_c 15.36988(11)
_cell_measurement_reflns_used 79548
_cell_measurement_temperature 100.01(10)
_cell_measurement_theta_max 72.2320
_cell_measurement_theta_min 2.8730
_cell_volume 2556.41(4)
_computing_cell_refinement
;
CrysAlisPro, Agilent Technologies,
Version 1.171.37.35 (release 13-08-2014 CrysAlis171 .NET)
(compiled Aug 13 2014,18:06:01)
;
_computing_data_collection
;
CrysAlisPro, Agilent Technologies,
Version 1.171.37.35 (release 13-08-2014 CrysAlis171 .NET)
(compiled Aug 13 2014,18:06:01)
;
_computing_data_reduction
;
CrysAlisPro, Agilent Technologies,
Version 1.171.37.35 (release 13-08-2014 CrysAlis171 .NET)
(compiled Aug 13 2014,18:06:01)
;
_computing_molecular_graphics
;
O. V. Dolomanov, L. J. Bourhis, R. J. Gildea, J. A. K. Howard and H. Puschmann,
OLEX2: a complete structure solution, refinement and analysis program.
J. Appl. Cryst. (2009). 42, 339-341.
;
_computing_publication_material
;
O. V. Dolomanov, L. J. Bourhis, R. J. Gildea, J. A. K. Howard and H. Puschmann,
OLEX2: a complete structure solution, refinement and analysis program.
J. Appl. Cryst. (2009). 42, 339-341.
;
_computing_structure_refinement
;
SHELXL, G.M. Sheldrick, Acta Cryst.
(2008). A64, 112-122
;
_computing_structure_solution
;
SHELXS, G.M. Sheldrick, Acta Cryst.
(2008). A64, 112-122
;
_diffrn_ambient_environment N~2~
_diffrn_ambient_temperature 100.01(10)
_diffrn_detector 'CCD plate'
_diffrn_detector_area_resol_mean 5.3114
_diffrn_detector_type Atlas
_diffrn_measured_fraction_theta_full 0.9994
_diffrn_measured_fraction_theta_max 0.9949
_diffrn_measurement_details
;
#__ type_ start__ end____ width___ exp.time_
  1 omega  -84.00   37.00   1.0000    1.0000
omega____ theta____ kappa____ phi______ frames
    -        0.0000  -57.0000  -30.0000 121

#__ type_ start__ end____ width___ exp.time_
  2 omega  -84.00   37.00   1.0000    1.0000
omega____ theta____ kappa____ phi______ frames
    -        0.0000  -57.0000  120.0000 121

#__ type_ start__ end____ width___ exp.time_
  3 omega  -95.00  -34.00   1.0000    1.0000
omega____ theta____ kappa____ phi______ frames
    -        0.0000  178.0000   60.0000 61

#__ type_ start__ end____ width___ exp.time_
  4 omega  -39.00   92.00   1.0000    1.0000
omega____ theta____ kappa____ phi______ frames
    -        0.0000   77.0000  -60.0000 131

#__ type_ start__ end____ width___ exp.time_
  5 omega -151.00  -20.00   1.0000    4.4850
omega____ theta____ kappa____ phi______ frames
    -      -59.5000  -77.0000 -180.0000 131

#__ type_ start__ end____ width___ exp.time_
  6 omega -151.00  -20.00   1.0000    4.4850
omega____ theta____ kappa____ phi______ frames
    -      -59.5000  -77.0000  -90.0000 131

#__ type_ start__ end____ width___ exp.time_
  7 omega  -96.00   -2.00   1.0000    4.4850
omega____ theta____ kappa____ phi______ frames
    -      -59.5000  125.0000  -90.0000 94

#__ type_ start__ end____ width___ exp.time_
  8 omega -151.00  -20.00   1.0000    4.4850
omega____ theta____ kappa____ phi______ frames
    -      -59.5000  -77.0000  -60.0000 131

#__ type_ start__ end____ width___ exp.time_
  9 omega  -96.00   -2.00   1.0000    4.4850
omega____ theta____ kappa____ phi______ frames
    -      -59.5000  125.0000 -150.0000 94

#__ type_ start__ end____ width___ exp.time_
 10 omega -151.00  -20.00   1.0000    4.4850
omega____ theta____ kappa____ phi______ frames
    -      -59.5000  -77.0000    0.0000 131

#__ type_ start__ end____ width___ exp.time_
 11 omega -151.00  -20.00   1.0000    4.4850
omega____ theta____ kappa____ phi______ frames
    -      -59.5000  -77.0000   60.0000 131

#__ type_ start__ end____ width___ exp.time_
 12 omega -151.00  -20.00   1.0000    4.4850
omega____ theta____ kappa____ phi______ frames
    -      -59.5000  -77.0000 -150.0000 131

#__ type_ start__ end____ width___ exp.time_
 13 omega -151.00  -20.00   1.0000    4.4850
omega____ theta____ kappa____ phi______ frames
    -      -59.5000  -77.0000  120.0000 131

#__ type_ start__ end____ width___ exp.time_
 14 omega   19.00   45.00   1.0000    4.4850
omega____ theta____ kappa____ phi______ frames
    -       59.5000   82.0000   91.5094 26

#__ type_ start__ end____ width___ exp.time_
 15 omega   23.00  122.00   1.0000    4.4850
omega____ theta____ kappa____ phi______ frames
    -       59.5000 -125.0000   60.0000 99

#__ type_ start__ end____ width___ exp.time_
 16 omega   94.00  143.00   1.0000    4.4850
omega____ theta____ kappa____ phi______ frames
    -       59.5000  125.0000 -150.0000 49

#__ type_ start__ end____ width___ exp.time_
 17 omega   19.00   45.00   1.0000    4.4850
omega____ theta____ kappa____ phi______ frames
    -       59.5000   82.0000   15.6094 26

#__ type_ start__ end____ width___ exp.time_
 18 omega   94.00  143.00   1.0000    4.4850
omega____ theta____ kappa____ phi______ frames
    -       59.5000  125.0000  -60.0000 49

#__ type_ start__ end____ width___ exp.time_
 19 omega   19.00   46.00   1.0000    4.4850
omega____ theta____ kappa____ phi______ frames
    -       59.5000   81.0000  -92.7748 27

#__ type_ start__ end____ width___ exp.time_
 20 omega   20.00   47.00   1.0000    4.4850
omega____ theta____ kappa____ phi______ frames
    -       59.5000   79.0000 -118.4434 27

#__ type_ start__ end____ width___ exp.time_
 21 omega   94.00  143.00   1.0000    4.4850
omega____ theta____ kappa____ phi______ frames
    -       59.5000  125.0000 -120.0000 49

#__ type_ start__ end____ width___ exp.time_
 22 omega   19.00   46.00   1.0000    4.4850
omega____ theta____ kappa____ phi______ frames
    -       59.5000   81.0000   43.5675 27

#__ type_ start__ end____ width___ exp.time_
 23 omega   20.00   46.00   1.0000    4.4850
omega____ theta____ kappa____ phi______ frames
    -       59.5000   80.0000  129.5388 26

#__ type_ start__ end____ width___ exp.time_
 24 omega   27.00  163.00   1.0000    5.0000
omega____ theta____ kappa____ phi______ frames
    -      119.0000  -91.0000  -60.0000 136

#__ type_ start__ end____ width___ exp.time_
 25 omega   81.00  178.00   1.0000    5.0000
omega____ theta____ kappa____ phi______ frames
    -      119.0000   69.0000  -87.1690 97

#__ type_ start__ end____ width___ exp.time_
 26 omega   82.00  178.00   1.0000    5.0000
omega____ theta____ kappa____ phi______ frames
    -      119.0000   63.0000  120.0000 96

#__ type_ start__ end____ width___ exp.time_
 27 omega   82.00  178.00   1.0000    5.0000
omega____ theta____ kappa____ phi______ frames
    -      119.0000   64.0000  124.5415 96

#__ type_ start__ end____ width___ exp.time_
 28 omega   81.00  178.00   1.0000    5.0000
omega____ theta____ kappa____ phi______ frames
    -      119.0000   65.0000  105.3914 97

#__ type_ start__ end____ width___ exp.time_
 29 omega   80.00  178.00   1.0000    5.0000
omega____ theta____ kappa____ phi______ frames
    -      119.0000   77.0000 -180.0000 98

#__ type_ start__ end____ width___ exp.time_
 30 omega   33.00  116.00   1.0000    5.0000
omega____ theta____ kappa____ phi______ frames
    -      119.0000 -111.0000    0.0000 83

#__ type_ start__ end____ width___ exp.time_
 31 omega   80.00  178.00   1.0000    5.0000
omega____ theta____ kappa____ phi______ frames
    -      119.0000   77.0000  -60.0000 98

#__ type_ start__ end____ width___ exp.time_
 32 omega   33.00  116.00   1.0000    5.0000
omega____ theta____ kappa____ phi______ frames
    -      119.0000 -111.0000  120.0000 83

#__ type_ start__ end____ width___ exp.time_
 33 omega   80.00  178.00   1.0000    5.0000
omega____ theta____ kappa____ phi______ frames
    -      119.0000   77.0000 -120.0000 98

#__ type_ start__ end____ width___ exp.time_
 34 omega   83.00  178.00   1.0000    5.0000
omega____ theta____ kappa____ phi______ frames
    -      119.0000   47.0000   27.9859 95

#__ type_ start__ end____ width___ exp.time_
 35 omega   82.00  178.00   1.0000    5.0000
omega____ theta____ kappa____ phi______ frames
    -      119.0000   63.0000   90.0000 96

#__ type_ start__ end____ width___ exp.time_
 36 omega   33.00  116.00   1.0000    5.0000
omega____ theta____ kappa____ phi______ frames
    -      119.0000 -111.0000  -90.0000 83

#__ type_ start__ end____ width___ exp.time_
 37 omega   80.00  178.00   1.0000    5.0000
omega____ theta____ kappa____ phi______ frames
    -      119.0000   77.0000 -150.0000 98

#__ type_ start__ end____ width___ exp.time_
 38 omega   34.00  156.00   1.0000    5.0000
omega____ theta____ kappa____ phi______ frames
    -      119.0000  -63.0000   90.0000 122

#__ type_ start__ end____ width___ exp.time_
 39 omega   80.00  178.00   1.0000    5.0000
omega____ theta____ kappa____ phi______ frames
    -      119.0000   73.0000   46.9885 98

#__ type_ start__ end____ width___ exp.time_
 40 omega   80.00  178.00   1.0000    5.0000
omega____ theta____ kappa____ phi______ frames
    -      119.0000   75.0000  175.0432 98

#__ type_ start__ end____ width___ exp.time_
 41 omega   82.00  178.00   1.0000    5.0000
omega____ theta____ kappa____ phi______ frames
    -      119.0000   63.0000    0.0000 96

#__ type_ start__ end____ width___ exp.time_
 42 omega   80.00  178.00   1.0000    5.0000
omega____ theta____ kappa____ phi______ frames
    -      119.0000   77.0000  150.0000 98

#__ type_ start__ end____ width___ exp.time_
 43 omega   80.00  178.00   1.0000    5.0000
omega____ theta____ kappa____ phi______ frames
    -      119.0000   77.0000   60.0000 98

#__ type_ start__ end____ width___ exp.time_
 44 omega   80.00  178.00   1.0000    5.0000
omega____ theta____ kappa____ phi______ frames
    -      119.0000   77.0000  -90.0000 98

#__ type_ start__ end____ width___ exp.time_
 45 omega   80.00  178.00   1.0000    5.0000
omega____ theta____ kappa____ phi______ frames
    -      119.0000   76.0000    1.0053 98

#__ type_ start__ end____ width___ exp.time_
 46 omega   82.00  178.00   1.0000    5.0000
omega____ theta____ kappa____ phi______ frames
    -      119.0000   63.0000 -150.0000 96

#__ type_ start__ end____ width___ exp.time_
 47 omega   80.00  178.00   1.0000    5.0000
omega____ theta____ kappa____ phi______ frames
    -      119.0000   73.0000  -22.0054 98

#__ type_ start__ end____ width___ exp.time_
 48 omega   33.00  116.00   1.0000    5.0000
omega____ theta____ kappa____ phi______ frames
    -      119.0000 -111.0000  -60.0000 83

#__ type_ start__ end____ width___ exp.time_
 49 omega   83.00  178.00   1.0000    5.0000
omega____ theta____ kappa____ phi______ frames
    -      119.0000   50.0000  150.0000 95

#__ type_ start__ end____ width___ exp.time_
 50 omega   82.00  178.00   1.0000    5.0000
omega____ theta____ kappa____ phi______ frames
    -      119.0000   63.0000  -30.0000 96

#__ type_ start__ end____ width___ exp.time_
 51 omega   82.00  178.00   1.0000    5.0000
omega____ theta____ kappa____ phi______ frames
    -      119.0000   63.0000   30.0000 96

#__ type_ start__ end____ width___ exp.time_
 52 omega   82.00  178.00   1.0000    5.0000
omega____ theta____ kappa____ phi______ frames
    -      119.0000   63.0000 -120.0000 96

#__ type_ start__ end____ width___ exp.time_
 53 omega   82.00  178.00   1.0000    5.0000
omega____ theta____ kappa____ phi______ frames
    -      119.0000   57.0000  -17.0115 96

#__ type_ start__ end____ width___ exp.time_
 54 omega   80.00  178.00   1.0000    5.0000
omega____ theta____ kappa____ phi______ frames
    -      119.0000   77.0000   30.0000 98

#__ type_ start__ end____ width___ exp.time_
 55 omega   81.00  178.00   1.0000    5.0000
omega____ theta____ kappa____ phi______ frames
    -      119.0000   69.0000  169.9417 97

#__ type_ start__ end____ width___ exp.time_
 56 omega   35.00  104.00   1.0000    5.0000
omega____ theta____ kappa____ phi______ frames
    -      119.0000  -50.0000  -60.0000 69

#__ type_ start__ end____ width___ exp.time_
 57 omega   81.00  178.00   1.0000    5.0000
omega____ theta____ kappa____ phi______ frames
    -      119.0000   68.0000  -98.3069 97

#__ type_ start__ end____ width___ exp.time_
 58 omega   80.00  178.00   1.0000    5.0000
omega____ theta____ kappa____ phi______ frames
    -      119.0000   74.0000  143.2037 98

#__ type_ start__ end____ width___ exp.time_
 59 omega   82.00  178.00   1.0000    5.0000
omega____ theta____ kappa____ phi______ frames
    -      119.0000   63.0000  150.0000 96

#__ type_ start__ end____ width___ exp.time_
 60 omega   82.00  178.00   1.0000    5.0000
omega____ theta____ kappa____ phi______ frames
    -      119.0000   63.0000  -60.0000 96

#__ type_ start__ end____ width___ exp.time_
 61 omega   80.00  178.00   1.0000    5.0000
omega____ theta____ kappa____ phi______ frames
    -      119.0000   75.0000  127.1049 98

#__ type_ start__ end____ width___ exp.time_
 62 omega   33.00  116.00   1.0000    5.0000
omega____ theta____ kappa____ phi______ frames
    -      119.0000 -111.0000 -150.0000 83

#__ type_ start__ end____ width___ exp.time_
 63 omega   80.00  178.00   1.0000    5.0000
omega____ theta____ kappa____ phi______ frames
    -      119.0000   74.0000 -154.9863 98

#__ type_ start__ end____ width___ exp.time_
 64 omega   82.00  178.00   1.0000    5.0000
omega____ theta____ kappa____ phi______ frames
    -      119.0000   64.0000   96.8399 96

#__ type_ start__ end____ width___ exp.time_
 65 omega  -96.00   96.00   1.0000    1.0000
omega____ theta____ kappa____ phi______ frames
    -        0.0000    0.0000 -150.0000 192

#__ type_ start__ end____ width___ exp.time_
 66 omega  -92.00   39.00   1.0000    1.0000
omega____ theta____ kappa____ phi______ frames
    -        0.0000  -77.0000  150.0000 131

#__ type_ start__ end____ width___ exp.time_
 67 omega  -96.00   96.00   1.0000    1.0000
omega____ theta____ kappa____ phi______ frames
    -        0.0000    0.0000 -180.0000 192

#__ type_ start__ end____ width___ exp.time_
 68 omega    1.00   47.00   1.0000    1.0000
omega____ theta____ kappa____ phi______ frames
    -        0.0000  -99.0000  -30.0000 46

#__ type_ start__ end____ width___ exp.time_
 69 omega  -37.00   84.00   1.0000    1.0000
omega____ theta____ kappa____ phi______ frames
    -        0.0000   57.0000  -60.0000 121

#__ type_ start__ end____ width___ exp.time_
 70 omega  -37.00   84.00   1.0000    1.0000
omega____ theta____ kappa____ phi______ frames
    -        0.0000   57.0000 -180.0000 121

#__ type_ start__ end____ width___ exp.time_
 71 omega -151.00  -20.00   1.0000    4.4850
omega____ theta____ kappa____ phi______ frames
    -      -59.5000  -77.0000   90.0000 131

#__ type_ start__ end____ width___ exp.time_
 72 omega -151.00  -20.00   1.0000    4.4850
omega____ theta____ kappa____ phi______ frames
    -      -59.5000  -77.0000 -120.0000 131

#__ type_ start__ end____ width___ exp.time_
 73 omega -151.00  -20.00   1.0000    4.4850
omega____ theta____ kappa____ phi______ frames
    -      -59.5000  -77.0000  150.0000 131

#__ type_ start__ end____ width___ exp.time_
 74 omega -144.00  -23.00   1.0000    4.4850
omega____ theta____ kappa____ phi______ frames
    -      -59.5000  -57.0000   30.0000 121

#__ type_ start__ end____ width___ exp.time_
 75 omega -144.00  -23.00   1.0000    4.4850
omega____ theta____ kappa____ phi______ frames
    -      -59.5000  -57.0000  -30.0000 121

#__ type_ start__ end____ width___ exp.time_
 76 omega -146.00  -22.00   1.0000    4.4850
omega____ theta____ kappa____ phi______ frames
    -      -59.5000  -66.0000  138.0209 124

#__ type_ start__ end____ width___ exp.time_
 77 omega   23.00  144.00   1.0000    4.4850
omega____ theta____ kappa____ phi______ frames
    -       59.5000   57.0000  -90.0000 121

#__ type_ start__ end____ width___ exp.time_
 78 omega   23.00  144.00   1.0000    4.4850
omega____ theta____ kappa____ phi______ frames
    -       59.5000   57.0000   60.0000 121

#__ type_ start__ end____ width___ exp.time_
 79 omega   20.00  151.00   1.0000    4.4850
omega____ theta____ kappa____ phi______ frames
    -       59.5000   77.0000  120.0000 131

#__ type_ start__ end____ width___ exp.time_
 80 omega   23.00  144.00   1.0000    4.4850
omega____ theta____ kappa____ phi______ frames
    -       59.5000   57.0000 -150.0000 121

#__ type_ start__ end____ width___ exp.time_
 81 omega   20.00  151.00   1.0000    4.4850
omega____ theta____ kappa____ phi______ frames
    -       59.5000   77.0000  -60.0000 131

#__ type_ start__ end____ width___ exp.time_
 82 omega   20.00  151.00   1.0000    4.4850
omega____ theta____ kappa____ phi______ frames
    -       59.5000   77.0000  150.0000 131

#__ type_ start__ end____ width___ exp.time_
 83 omega   94.00  143.00   1.0000    4.4850
omega____ theta____ kappa____ phi______ frames
    -       59.5000  125.0000  -30.0000 49

#__ type_ start__ end____ width___ exp.time_
 84 omega   23.00  144.00   1.0000    4.4850
omega____ theta____ kappa____ phi______ frames
    -       59.5000   57.0000  -60.0000 121

#__ type_ start__ end____ width___ exp.time_
 85 omega   23.00  144.00   1.0000    4.4850
omega____ theta____ kappa____ phi______ frames
    -       59.5000   57.0000 -120.0000 121

#__ type_ start__ end____ width___ exp.time_
 86 omega   20.00  151.00   1.0000    4.4850
omega____ theta____ kappa____ phi______ frames
    -       59.5000   77.0000   90.0000 131

#__ type_ start__ end____ width___ exp.time_
 87 omega   20.00  151.00   1.0000    4.4850
omega____ theta____ kappa____ phi______ frames
    -       59.5000   77.0000  -30.0000 131

#__ type_ start__ end____ width___ exp.time_
 88 omega   23.00  144.00   1.0000    4.4850
omega____ theta____ kappa____ phi______ frames
    -       59.5000   57.0000   30.0000 121

#__ type_ start__ end____ width___ exp.time_
 89 omega   83.00  178.00   1.0000    5.0000
omega____ theta____ kappa____ phi______ frames
    -      119.0000   50.0000   30.0000 95

#__ type_ start__ end____ width___ exp.time_
 90 omega   83.00  178.00   1.0000    5.0000
omega____ theta____ kappa____ phi______ frames
    -      119.0000   50.0000 -120.0000 95

#__ type_ start__ end____ width___ exp.time_
 91 omega   64.00  178.00   1.0000    5.0000
omega____ theta____ kappa____ phi______ frames
    -      119.0000   25.0000 -180.0000 114

#__ type_ start__ end____ width___ exp.time_
 92 omega   82.00  178.00   1.0000    5.0000
omega____ theta____ kappa____ phi______ frames
    -      119.0000   37.0000   86.9650 96

#__ type_ start__ end____ width___ exp.time_
 93 omega   64.00  178.00   1.0000    5.0000
omega____ theta____ kappa____ phi______ frames
    -      119.0000   25.0000   60.0000 114

#__ type_ start__ end____ width___ exp.time_
 94 omega   83.00  178.00   1.0000    5.0000
omega____ theta____ kappa____ phi______ frames
    -      119.0000   50.0000   60.0000 95

#__ type_ start__ end____ width___ exp.time_
 95 omega   83.00  178.00   1.0000    5.0000
omega____ theta____ kappa____ phi______ frames
    -      119.0000   45.0000  -90.4856 95

#__ type_ start__ end____ width___ exp.time_
 96 omega   83.00  178.00   1.0000    5.0000
omega____ theta____ kappa____ phi______ frames
    -      119.0000   46.0000  -28.1425 95

#__ type_ start__ end____ width___ exp.time_
 97 omega   81.00  178.00   1.0000    5.0000
omega____ theta____ kappa____ phi______ frames
    -      119.0000   67.0000  143.4910 97

#__ type_ start__ end____ width___ exp.time_
 98 omega   83.00  178.00   1.0000    5.0000
omega____ theta____ kappa____ phi______ frames
    -      119.0000   50.0000  -30.0000 95

#__ type_ start__ end____ width___ exp.time_
 99 omega   82.00  178.00   1.0000    5.0000
omega____ theta____ kappa____ phi______ frames
    -      119.0000   38.0000   60.0000 96

#__ type_ start__ end____ width___ exp.time_
100 omega   83.00  178.00   1.0000    5.0000
omega____ theta____ kappa____ phi______ frames
    -      119.0000   46.0000   87.1332 95

#__ type_ start__ end____ width___ exp.time_
101 omega   82.00  178.00   1.0000    5.0000
omega____ theta____ kappa____ phi______ frames
    -      119.0000   38.0000  -90.0000 96

#__ type_ start__ end____ width___ exp.time_
102 omega   83.00  178.00   1.0000    5.0000
omega____ theta____ kappa____ phi______ frames
    -      119.0000   50.0000  120.0000 95

#__ type_ start__ end____ width___ exp.time_
103 omega   83.00  178.00   1.0000    5.0000
omega____ theta____ kappa____ phi______ frames
    -      119.0000   50.0000 -150.0000 95

#__ type_ start__ end____ width___ exp.time_
104 omega   80.00  178.00   1.0000    5.0000
omega____ theta____ kappa____ phi______ frames
    -      119.0000   77.0000   90.0000 98

#__ type_ start__ end____ width___ exp.time_
105 omega   80.00  178.00   1.0000    5.0000
omega____ theta____ kappa____ phi______ frames
    -      119.0000   77.0000  -30.0000 98

#__ type_ start__ end____ width___ exp.time_
106 omega   83.00  178.00   1.0000    5.0000
omega____ theta____ kappa____ phi______ frames
    -      119.0000   50.0000 -180.0000 95

#__ type_ start__ end____ width___ exp.time_
107 omega   33.00  116.00   1.0000    5.0000
omega____ theta____ kappa____ phi______ frames
    -      119.0000 -111.0000   60.0000 83

#__ type_ start__ end____ width___ exp.time_
108 omega   33.00  116.00   1.0000    5.0000
omega____ theta____ kappa____ phi______ frames
    -      119.0000 -111.0000 -180.0000 83

#__ type_ start__ end____ width___ exp.time_
109 omega   80.00  178.00   1.0000    5.0000
omega____ theta____ kappa____ phi______ frames
    -      119.0000   77.0000  120.0000 98

#__ type_ start__ end____ width___ exp.time_
110 omega   83.00  178.00   1.0000    5.0000
omega____ theta____ kappa____ phi______ frames
    -      119.0000   50.0000    0.0000 95

#__ type_ start__ end____ width___ exp.time_
111 omega   82.00  178.00   1.0000    5.0000
omega____ theta____ kappa____ phi______ frames
    -      119.0000   63.0000  -90.0000 96

#__ type_ start__ end____ width___ exp.time_
112 omega   83.00  178.00   1.0000    5.0000
omega____ theta____ kappa____ phi______ frames
    -      119.0000   49.0000 -136.7248 95

#__ type_ start__ end____ width___ exp.time_
113 omega   83.00  178.00   1.0000    5.0000
omega____ theta____ kappa____ phi______ frames
    -      119.0000   50.0000   90.0000 95

#__ type_ start__ end____ width___ exp.time_
114 omega   82.00  178.00   1.0000    5.0000
omega____ theta____ kappa____ phi______ frames
    -      119.0000   62.0000 -116.1305 96

#__ type_ start__ end____ width___ exp.time_
115 omega   83.00  178.00   1.0000    5.0000
omega____ theta____ kappa____ phi______ frames
    -      119.0000   50.0000  -60.0000 95

#__ type_ start__ end____ width___ exp.time_
116 omega   82.00  178.00   1.0000    5.0000
omega____ theta____ kappa____ phi______ frames
    -      119.0000   38.0000  -30.0000 96

#__ type_ start__ end____ width___ exp.time_
117 omega   82.00  178.00   1.0000    5.0000
omega____ theta____ kappa____ phi______ frames
    -      119.0000   38.0000    0.0000 96

#__ type_ start__ end____ width___ exp.time_
118 omega   82.00  178.00   1.0000    5.0000
omega____ theta____ kappa____ phi______ frames
    -      119.0000   38.0000  120.0000 96

#__ type_ start__ end____ width___ exp.time_
119 omega   83.00  178.00   1.0000    5.0000
omega____ theta____ kappa____ phi______ frames
    -      119.0000   50.0000  -90.0000 95

#__ type_ start__ end____ width___ exp.time_
120 omega   80.00  178.00   1.0000    5.0000
omega____ theta____ kappa____ phi______ frames
    -      119.0000   77.0000   14.2091 98

#__ type_ start__ end____ width___ exp.time_
121 omega   64.00  178.00   1.0000    5.0000
omega____ theta____ kappa____ phi______ frames
    -      119.0000   25.0000  -60.0000 114

#__ type_ start__ end____ width___ exp.time_
122 omega   64.00  178.00   1.0000    5.0000
omega____ theta____ kappa____ phi______ frames
    -      119.0000   25.0000    0.0000 114

#__ type_ start__ end____ width___ exp.time_
123 omega   81.00  178.00   1.0000    5.0000
omega____ theta____ kappa____ phi______ frames
    -      119.0000   70.0000  -34.1065 97

#__ type_ start__ end____ width___ exp.time_
124 omega   82.00  178.00   1.0000    5.0000
omega____ theta____ kappa____ phi______ frames
    -      119.0000   63.0000 -180.0000 96

#__ type_ start__ end____ width___ exp.time_
125 omega  -96.00   96.00   1.0000    1.0000
omega____ theta____ kappa____ phi______ frames
    -        0.0000    0.0000  -30.0000 192

#__ type_ start__ end____ width___ exp.time_
126 omega  -96.00   96.00   1.0000    1.0000
omega____ theta____ kappa____ phi______ frames
    -        0.0000    0.0000    0.0000 192

#__ type_ start__ end____ width___ exp.time_
127 omega  -96.00   96.00   1.0000    1.0000
omega____ theta____ kappa____ phi______ frames
    -        0.0000    0.0000 -120.0000 192

#__ type_ start__ end____ width___ exp.time_
128 omega  -96.00   96.00   1.0000    1.0000
omega____ theta____ kappa____ phi______ frames
    -        0.0000    0.0000  -90.0000 192

#__ type_ start__ end____ width___ exp.time_
129 omega  -96.00   96.00   1.0000    1.0000
omega____ theta____ kappa____ phi______ frames
    -        0.0000    0.0000   30.0000 192

#__ type_ start__ end____ width___ exp.time_
130 omega  -96.00   96.00   1.0000    1.0000
omega____ theta____ kappa____ phi______ frames
    -        0.0000    0.0000  -60.0000 192

#__ type_ start__ end____ width___ exp.time_
131 omega -144.00  -23.00   1.0000    4.4850
omega____ theta____ kappa____ phi______ frames
    -      -59.5000  -57.0000  -60.0000 121

#__ type_ start__ end____ width___ exp.time_
132 omega -144.00  -23.00   1.0000    4.4850
omega____ theta____ kappa____ phi______ frames
    -      -59.5000  -57.0000 -180.0000 121

#__ type_ start__ end____ width___ exp.time_
133 omega   23.00  144.00   1.0000    4.4850
omega____ theta____ kappa____ phi______ frames
    -       59.5000   57.0000  150.0000 121

#__ type_ start__ end____ width___ exp.time_
134 omega   22.00  129.00   1.0000    4.4850
omega____ theta____ kappa____ phi______ frames
    -       59.5000   63.0000  -96.2259 107
;
_diffrn_measurement_device 'four-circle diffractometer'
_diffrn_measurement_device_type 'SuperNova, Dual, Cu at zero, Atlas'
_diffrn_measurement_method '\w scans'
_diffrn_orient_matrix_UB_11 0.0754642000
_diffrn_orient_matrix_UB_12 0.0455946000
_diffrn_orient_matrix_UB_13 0.0776577000
_diffrn_orient_matrix_UB_21 0.0343953000
_diffrn_orient_matrix_UB_22 0.0771939000
_diffrn_orient_matrix_UB_23 -0.0611359000
_diffrn_orient_matrix_UB_31 -0.1048452000
_diffrn_orient_matrix_UB_32 0.0577521000
_diffrn_orient_matrix_UB_33 0.0208505000
_diffrn_radiation_monochromator mirror
_diffrn_radiation_probe x-ray
_diffrn_radiation_type 'Cu K\a'
_diffrn_radiation_wavelength 1.54184
_diffrn_reflns_av_R_equivalents 0.0278
_diffrn_reflns_av_unetI/netI 0.0064
_diffrn_reflns_Laue_measured_fraction_full 0.998
_diffrn_reflns_Laue_measured_fraction_max 0.998
_diffrn_reflns_limit_h_max 14
_diffrn_reflns_limit_h_min -14
_diffrn_reflns_limit_k_max 17
_diffrn_reflns_limit_k_min -17
_diffrn_reflns_limit_l_max 18
_diffrn_reflns_limit_l_min -18
_diffrn_reflns_number 147476
_diffrn_reflns_point_group_measured_fraction_full 0.998
_diffrn_reflns_point_group_measured_fraction_max 0.998
_diffrn_reflns_theta_full 67.684
_diffrn_reflns_theta_max 71.997
_diffrn_reflns_theta_min 4.215
_diffrn_source 'sealed X-ray tube'
_diffrn_source_type 'SuperNova (Cu) X-ray Source'
_exptl_absorpt_coefficient_mu 5.910
_exptl_absorpt_correction_T_max 1.00000
_exptl_absorpt_correction_T_min 0.63494
_exptl_absorpt_correction_type multi-scan
_exptl_absorpt_process_details
;
CrysAlisPro, Agilent Technologies,
Version 1.171.37.35 (release 13-08-2014 CrysAlis171 .NET)
(compiled Aug 13 2014,18:06:01)
Empirical absorption correction using spherical harmonics,
 implemented in SCALE3 ABSPACK scaling algorithm.
Empirical absorption correction using spherical harmonics,
 implemented in SCALE3 ABSPACK scaling algorithm.
;
_exptl_crystal_colour 'clear yellow'
_exptl_crystal_colour_lustre clear
_exptl_crystal_colour_primary yellow
_exptl_crystal_density_diffrn 1.555
_exptl_crystal_description fragment
_exptl_crystal_F_000 1184
_exptl_crystal_size_max 0.2755
_exptl_crystal_size_mid 0.121
_exptl_crystal_size_min 0.0865
_refine_diff_density_max 1.269
_refine_diff_density_min -0.902
_refine_diff_density_rms 0.080
_refine_ls_extinction_coef 0.00068(8)
_refine_ls_extinction_expression Fc^*^=kFc[1+0.001xFc^2^\l^3^/sin(2\q)]^-1/4^
_refine_ls_extinction_method SHELXL
_refine_ls_goodness_of_fit_ref 1.129
_refine_ls_hydrogen_treatment constr
_refine_ls_matrix_type full
_refine_ls_number_parameters 230
_refine_ls_number_reflns 5012
_refine_ls_number_restraints 0
_refine_ls_restrained_S_all 1.129
_refine_ls_R_factor_all 0.0489
_refine_ls_R_factor_gt 0.0476
_refine_ls_shift/su_max 0.001
_refine_ls_shift/su_mean 0.000
_refine_ls_structure_factor_coef Fsqd
_refine_ls_weighting_details 'w=1/[\s^2^(Fo^2^)+(0.0419P)^2^+6.3704P] where P=(Fo^2^+2Fc^2^)/3'
_refine_ls_weighting_scheme calc
_refine_ls_wR_factor_gt 0.1171
_refine_ls_wR_factor_ref 0.1184
_reflns_Friedel_coverage 0.000
_reflns_number_gt 4853
_reflns_number_total 5012
_reflns_threshold_expression 'I > 2\s(I)'
_cod_data_source_file c7dt00554g2.cif
_cod_data_source_block compound11
_cod_depositor_comments 'Adding full bibliography for 7042559--7042570.cif.'
_cod_database_code 7042569
_chemical_oxdiff_formula 'C68 H50 Ho2'
_reflns_odcompleteness_completeness 99.94
_reflns_odcompleteness_iscentric 1
_reflns_odcompleteness_theta 66.97
_shelx_space_group_comment
;
The symmetry employed for this shelxl refinement is uniquely defined
by the following loop, which should always be used as a source of
symmetry information in preference to the above space-group names.
They are only intended as comments.
;
_shelxl_version_number 2014-3

loop_
_space_group_symop_operation_xyz
'x, y, z'
'-x+1/2, y+1/2, -z+1/2'
'-x, -y, -z'
'x-1/2, -y-1/2, z-1/2'

loop_
_atom_site_label
_atom_site_type_symbol
_atom_site_fract_x
_atom_site_fract_y
_atom_site_fract_z
_atom_site_U_iso_or_equiv
_atom_site_adp_type
_atom_site_occupancy
_atom_site_site_symmetry_order
_atom_site_calc_flag
_atom_site_refinement_flags_posn
_atom_site_refinement_flags_adp
_atom_site_refinement_flags_occupancy
_atom_site_disorder_assembly
_atom_site_disorder_group
Ho1 Ho -0.04860(2) 0.94446(3) 0.39219(2) 0.04944(15) Uani 1 1 d . . . . .
C1A C -0.1074(3) 1.0398(9) 0.2492(6) 0.0744(11) Uani 0.73(4) 1 d G . P A 1
H1A H -0.1863 1.0497 0.2332 0.089 Uiso 0.73(4) 1 calc R U P A 1
C2A C -0.0422(13) 0.9631(5) 0.2240(5) 0.0744(11) Uani 0.73(4) 1 d G . P A 1
H2A H -0.0708 0.9141 0.1886 0.089 Uiso 0.73(4) 1 calc R U P A 1
C3A C 0.0745(10) 0.9745(9) 0.2624(7) 0.0744(11) Uani 0.73(4) 1 d G . P A 1
H3A H 0.1356 0.9342 0.2565 0.089 Uiso 0.73(4) 1 calc R U P A 1
C4A C 0.0813(6) 1.0582(10) 0.3113(6) 0.0744(11) Uani 0.73(4) 1 d G . P A 1
H4A H 0.1477 1.0823 0.3430 0.089 Uiso 0.73(4) 1 calc R U P A 1
C5A C -0.0311(11) 1.0985(5) 0.3031(5) 0.0744(11) Uani 0.73(4) 1 d G . P A 1
H5A H -0.0513 1.1537 0.3286 0.089 Uiso 0.73(4) 1 calc R U P A 1
C1B C -0.1044(12) 1.057(2) 0.2586(17) 0.0744(11) Uani 0.27(4) 1 d G . P A 2
H1B H -0.1777 1.0842 0.2523 0.089 Uiso 0.27(4) 1 calc R U P A 2
C2B C -0.075(3) 0.9708(17) 0.2228(12) 0.0744(11) Uani 0.27(4) 1 d G . P A 2
H2B H -0.1256 0.9314 0.1890 0.089 Uiso 0.27(4) 1 calc R U P A 2
C3B C 0.045(3) 0.9551(19) 0.2478(18) 0.0744(11) Uani 0.27(4) 1 d G . P A 2
H3B H 0.0872 0.9037 0.2332 0.089 Uiso 0.27(4) 1 calc R U P A 2
C4B C 0.0901(10) 1.032(3) 0.2989(18) 0.0744(11) Uani 0.27(4) 1 d G . P A 2
H4B H 0.1666 1.0393 0.3237 0.089 Uiso 0.27(4) 1 calc R U P A 2
C5B C -0.002(3) 1.0948(14) 0.3056(13) 0.0744(11) Uani 0.27(4) 1 d G . P A 2
H5B H 0.0029 1.1509 0.3355 0.089 Uiso 0.27(4) 1 calc R U P A 2
C6A C -0.2321(5) 0.8407(6) 0.3455(4) 0.0715(9) Uani 0.75(2) 1 d G . P A 1
H6A H -0.2880 0.8651 0.3035 0.086 Uiso 0.75(2) 1 calc R U P A 1
C7A C -0.1356(6) 0.7856(6) 0.3289(4) 0.0715(9) Uani 0.75(2) 1 d G . P A 1
H7A H -0.1174 0.7676 0.2741 0.086 Uiso 0.75(2) 1 calc R U P A 1
C8A C -0.0720(4) 0.7627(5) 0.4108(6) 0.0715(9) Uani 0.75(2) 1 d G . P A 1
H8A H -0.0048 0.7272 0.4189 0.086 Uiso 0.75(2) 1 calc R U P A 1
C9A C -0.1291(8) 0.8037(7) 0.4780(3) 0.0715(9) Uani 0.75(2) 1 d G . P A 1
H9A H -0.1058 0.7997 0.5378 0.086 Uiso 0.75(2) 1 calc R U P A 1
C10A C -0.2280(6) 0.8519(6) 0.4376(5) 0.0715(9) Uani 0.75(2) 1 d G . P A 1
H10A H -0.2809 0.8849 0.4665 0.086 Uiso 0.75(2) 1 calc R U P A 1
C6B C -0.2176(17) 0.8379(18) 0.3331(8) 0.0715(9) Uani 0.25(2) 1 d G . P A 2
H6B H -0.2574 0.8524 0.2787 0.086 Uiso 0.25(2) 1 calc R U P A 2
C7B C -0.1166(17) 0.7820(17) 0.3483(14) 0.0715(9) Uani 0.25(2) 1 d G . P A 2
H7B H -0.0785 0.7534 0.3055 0.086 Uiso 0.25(2) 1 calc R U P A 2
C8B C -0.0838(16) 0.7773(17) 0.4401(17) 0.0715(9) Uani 0.25(2) 1 d G . P A 2
H8B H -0.0205 0.7452 0.4682 0.086 Uiso 0.25(2) 1 calc R U P A 2
C9B C -0.165(2) 0.830(2) 0.4817(7) 0.0715(9) Uani 0.25(2) 1 d G . P A 2
H9B H -0.1635 0.8392 0.5418 0.086 Uiso 0.25(2) 1 calc R U P A 2
C10B C -0.2473(15) 0.8679(17) 0.4156(15) 0.0715(9) Uani 0.25(2) 1 d G . P A 2
H10B H -0.3099 0.9054 0.4247 0.086 Uiso 0.25(2) 1 calc R U P A 2
C11 C 0.2875(4) 0.8529(5) 0.4383(3) 0.0719(16) Uani 1 1 d . . . . .
C12 C 0.3005(4) 0.7548(5) 0.4507(3) 0.0666(14) Uani 1 1 d . . . . .
C13 C 0.2294(4) 0.7041(5) 0.5003(3) 0.0676(15) Uani 1 1 d . . . . .
H13 H 0.1730 0.7345 0.5278 0.081 Uiso 1 1 calc R U . . .
C14 C 0.2416(4) 0.6090(5) 0.5090(3) 0.0692(15) Uani 1 1 d . . . . .
C15 C 0.1654(5) 0.5547(5) 0.5571(3) 0.0720(16) Uani 1 1 d . . . . .
C16 C 0.1779(5) 0.4608(5) 0.5605(4) 0.0817(18) Uani 1 1 d . . . . .
H16 H 0.1279 0.4259 0.5904 0.098 Uiso 1 1 calc R U . . .
C17 C 0.2652(5) 0.4148(6) 0.5195(4) 0.0870(19) Uani 1 1 d . . . . .
H17 H 0.2729 0.3508 0.5238 0.104 Uiso 1 1 calc R U . . .
C18 C 0.3380(5) 0.4646(6) 0.4738(4) 0.0842(19) Uani 1 1 d . . . . .
H18 H 0.3947 0.4341 0.4467 0.101 Uiso 1 1 calc R U . . .
C19 C 0.3282(4) 0.5620(5) 0.4671(3) 0.0713(16) Uani 1 1 d . . . . .
C20 C 0.4025(4) 0.6132(6) 0.4203(3) 0.0804(19) Uani 1 1 d . . . . .
H20 H 0.4604 0.5829 0.3945 0.097 Uiso 1 1 calc R U . . .
C21 C 0.3910(4) 0.7099(5) 0.4117(3) 0.0745(17) Uani 1 1 d . . . . .
C22 C 0.4677(5) 0.7610(6) 0.3649(3) 0.0819(19) Uani 1 1 d . . . . .
H22 H 0.5273 0.7313 0.3404 0.098 Uiso 1 1 calc R U . . .
C23 C 0.4528(5) 0.8546(6) 0.3564(4) 0.087(2) Uani 1 1 d . . . . .
H23 H 0.5039 0.8884 0.3265 0.104 Uiso 1 1 calc R U . . .
C24 C 0.3626(4) 0.9009(6) 0.3915(3) 0.0806(18) Uani 1 1 d . . . . .
H24 H 0.3533 0.9643 0.3831 0.097 Uiso 1 1 calc R U . . .
C25 C 0.1955(4) 0.9022(5) 0.4758(3) 0.0727(15) Uani 1 1 d . . . . .
C26 C 0.1250(3) 0.9410(4) 0.5097(3) 0.0562(12) Uani 1 1 d . . . . .
C27 C 0.0771(5) 0.5992(5) 0.5999(3) 0.0731(15) Uani 1 1 d . . . . .
C28 C 0.0031(5) 0.6361(5) 0.6340(4) 0.0850(19) Uani 1 1 d . . . . .
H28 H -0.0550 0.6650 0.6609 0.102 Uiso 1 1 calc R U . . .
C29 C 0.4459(4) 0.8858(6) 0.6436(4) 0.0826(13) Uani 0.727(11) 1 d G . P B 1
H29 H 0.3770 0.8993 0.6086 0.099 Uiso 0.727(11) 1 calc R U P B 1
C30 C 0.5245(5) 0.8238(7) 0.6141(3) 0.0826(13) Uani 0.727(11) 1 d G . P B 1
H30 H 0.5080 0.7960 0.5595 0.099 Uiso 0.727(11) 1 calc R U P B 1
C31 C 0.6276(5) 0.8036(6) 0.6663(4) 0.0826(13) Uani 0.727(11) 1 d G . P B 1
H31 H 0.6801 0.7621 0.6466 0.099 Uiso 0.727(11) 1 calc R U P B 1
C32 C 0.6521(4) 0.8452(6) 0.7479(4) 0.0826(13) Uani 0.727(11) 1 d G . P B 1
H32 H 0.7211 0.8317 0.7828 0.099 Uiso 0.727(11) 1 calc R U P B 1
C33 C 0.5736(6) 0.9072(6) 0.7773(3) 0.0826(13) Uani 0.727(11) 1 d G . P B 1
H33 H 0.5900 0.9350 0.8319 0.099 Uiso 0.727(11) 1 calc R U P B 1
C34 C 0.4705(5) 0.9274(6) 0.7252(4) 0.0826(13) Uani 0.727(11) 1 d G . P B 1
H34 H 0.4179 0.9689 0.7449 0.099 Uiso 0.727(11) 1 calc R U P B 1
C29B C 0.4458(10) 0.8496(15) 0.6634(12) 0.0826(13) Uani 0.273(11) 1 d G . P B 2
H29B H 0.3707 0.8647 0.6397 0.099 Uiso 0.273(11) 1 calc R U P B 2
C30B C 0.5028(14) 0.7754(15) 0.6300(10) 0.0826(13) Uani 0.273(11) 1 d G . P B 2
H30B H 0.4659 0.7408 0.5838 0.099 Uiso 0.273(11) 1 calc R U P B 2
C31B C 0.6151(14) 0.7528(15) 0.6655(10) 0.0826(13) Uani 0.273(11) 1 d G . P B 2
H31B H 0.6533 0.7032 0.6431 0.099 Uiso 0.273(11) 1 calc R U P B 2
C32B C 0.6703(11) 0.8045(15) 0.7346(12) 0.0826(13) Uani 0.273(11) 1 d G . P B 2
H32B H 0.7454 0.7894 0.7583 0.099 Uiso 0.273(11) 1 calc R U P B 2
C33B C 0.6133(16) 0.8788(14) 0.7680(11) 0.0826(13) Uani 0.273(11) 1 d G . P B 2
H33B H 0.6502 0.9133 0.8142 0.099 Uiso 0.273(11) 1 calc R U P B 2
C34B C 0.5010(15) 0.9013(13) 0.7325(11) 0.0826(13) Uani 0.273(11) 1 d G . P B 2
H34B H 0.4628 0.9510 0.7549 0.099 Uiso 0.273(11) 1 calc R U P B 2

loop_
_atom_site_aniso_label
_atom_site_aniso_U_11
_atom_site_aniso_U_22
_atom_site_aniso_U_33
_atom_site_aniso_U_23
_atom_site_aniso_U_13
_atom_site_aniso_U_12
Ho1 0.02358(17) 0.0982(3) 0.02796(17) 0.01633(14) 0.00894(11) 0.00517(14)
C1A 0.0439(16) 0.136(3) 0.0447(15) 0.0197(15) 0.0095(12) -0.0014(16)
C2A 0.0439(16) 0.136(3) 0.0447(15) 0.0197(15) 0.0095(12) -0.0014(16)
C3A 0.0439(16) 0.136(3) 0.0447(15) 0.0197(15) 0.0095(12) -0.0014(16)
C4A 0.0439(16) 0.136(3) 0.0447(15) 0.0197(15) 0.0095(12) -0.0014(16)
C5A 0.0439(16) 0.136(3) 0.0447(15) 0.0197(15) 0.0095(12) -0.0014(16)
C1B 0.0439(16) 0.136(3) 0.0447(15) 0.0197(15) 0.0095(12) -0.0014(16)
C2B 0.0439(16) 0.136(3) 0.0447(15) 0.0197(15) 0.0095(12) -0.0014(16)
C3B 0.0439(16) 0.136(3) 0.0447(15) 0.0197(15) 0.0095(12) -0.0014(16)
C4B 0.0439(16) 0.136(3) 0.0447(15) 0.0197(15) 0.0095(12) -0.0014(16)
C5B 0.0439(16) 0.136(3) 0.0447(15) 0.0197(15) 0.0095(12) -0.0014(16)
C6A 0.0444(15) 0.118(2) 0.0530(17) 0.0159(17) 0.0085(12) 0.0043(15)
C7A 0.0444(15) 0.118(2) 0.0530(17) 0.0159(17) 0.0085(12) 0.0043(15)
C8A 0.0444(15) 0.118(2) 0.0530(17) 0.0159(17) 0.0085(12) 0.0043(15)
C9A 0.0444(15) 0.118(2) 0.0530(17) 0.0159(17) 0.0085(12) 0.0043(15)
C10A 0.0444(15) 0.118(2) 0.0530(17) 0.0159(17) 0.0085(12) 0.0043(15)
C6B 0.0444(15) 0.118(2) 0.0530(17) 0.0159(17) 0.0085(12) 0.0043(15)
C7B 0.0444(15) 0.118(2) 0.0530(17) 0.0159(17) 0.0085(12) 0.0043(15)
C8B 0.0444(15) 0.118(2) 0.0530(17) 0.0159(17) 0.0085(12) 0.0043(15)
C9B 0.0444(15) 0.118(2) 0.0530(17) 0.0159(17) 0.0085(12) 0.0043(15)
C10B 0.0444(15) 0.118(2) 0.0530(17) 0.0159(17) 0.0085(12) 0.0043(15)
C11 0.037(2) 0.134(5) 0.045(2) 0.003(3) 0.0076(19) 0.008(3)
C12 0.039(2) 0.121(5) 0.041(2) -0.002(3) 0.0073(18) 0.006(3)
C13 0.040(2) 0.120(5) 0.043(2) -0.005(3) 0.0067(19) 0.010(3)
C14 0.044(2) 0.120(5) 0.042(2) 0.000(3) -0.0004(19) 0.011(3)
C15 0.048(3) 0.123(5) 0.044(3) 0.007(3) 0.003(2) 0.016(3)
C16 0.060(3) 0.125(6) 0.060(3) 0.006(3) 0.004(3) 0.014(3)
C17 0.065(4) 0.134(6) 0.061(3) -0.005(4) 0.004(3) 0.016(4)
C18 0.056(3) 0.138(6) 0.057(3) -0.009(3) 0.003(3) 0.024(3)
C19 0.044(3) 0.122(5) 0.046(3) -0.010(3) 0.000(2) 0.015(3)
C20 0.044(3) 0.148(6) 0.049(3) -0.021(3) 0.006(2) 0.008(3)
C21 0.042(2) 0.137(6) 0.044(3) -0.014(3) 0.006(2) 0.007(3)
C22 0.044(3) 0.156(7) 0.048(3) -0.015(3) 0.014(2) 0.001(3)
C23 0.049(3) 0.158(7) 0.056(3) 0.000(4) 0.019(2) 0.003(4)
C24 0.047(3) 0.148(6) 0.049(3) 0.007(3) 0.014(2) 0.003(3)
C25 0.043(3) 0.128(5) 0.046(3) 0.016(3) 0.000(2) 0.000(3)
C26 0.0265(19) 0.107(4) 0.037(2) 0.016(2) 0.0115(16) 0.004(2)
C27 0.055(3) 0.116(5) 0.049(3) 0.014(3) 0.007(2) 0.010(3)
C28 0.064(3) 0.135(6) 0.059(3) 0.020(3) 0.022(3) 0.021(4)
C29 0.0624(18) 0.119(4) 0.0633(17) -0.001(2) -0.0032(13) -0.001(2)
C30 0.0624(18) 0.119(4) 0.0633(17) -0.001(2) -0.0032(13) -0.001(2)
C31 0.0624(18) 0.119(4) 0.0633(17) -0.001(2) -0.0032(13) -0.001(2)
C32 0.0624(18) 0.119(4) 0.0633(17) -0.001(2) -0.0032(13) -0.001(2)
C33 0.0624(18) 0.119(4) 0.0633(17) -0.001(2) -0.0032(13) -0.001(2)
C34 0.0624(18) 0.119(4) 0.0633(17) -0.001(2) -0.0032(13) -0.001(2)
C29B 0.0624(18) 0.119(4) 0.0633(17) -0.001(2) -0.0032(13) -0.001(2)
C30B 0.0624(18) 0.119(4) 0.0633(17) -0.001(2) -0.0032(13) -0.001(2)
C31B 0.0624(18) 0.119(4) 0.0633(17) -0.001(2) -0.0032(13) -0.001(2)
C32B 0.0624(18) 0.119(4) 0.0633(17) -0.001(2) -0.0032(13) -0.001(2)
C33B 0.0624(18) 0.119(4) 0.0633(17) -0.001(2) -0.0032(13) -0.001(2)
C34B 0.0624(18) 0.119(4) 0.0633(17) -0.001(2) -0.0032(13) -0.001(2)

loop_
_atom_type_symbol
_atom_type_description
_atom_type_scat_dispersion_real
_atom_type_scat_dispersion_imag
_atom_type_scat_source
C C 0.0181 0.0091 'International Tables Vol C Tables 4.2.6.8 and 6.1.1.4'
H H 0.0000 0.0000 'International Tables Vol C Tables 4.2.6.8 and 6.1.1.4'
Ho Ho -14.9734 3.7046 'International Tables Vol C Tables 4.2.6.8 and 6.1.1.4'

loop_
_exptl_crystal_face_index_h
_exptl_crystal_face_index_k
_exptl_crystal_face_index_l
_exptl_crystal_face_perp_dist
_exptl_oxdiff_crystal_face_indexfrac_h
_exptl_oxdiff_crystal_face_indexfrac_k
_exptl_oxdiff_crystal_face_indexfrac_l
_exptl_oxdiff_crystal_face_x
_exptl_oxdiff_crystal_face_y
_exptl_oxdiff_crystal_face_z
-1 0 0 0.0433 -0.5001 0.0001 -0.4998 -0.0765 0.0134 0.0420
1 0 0 0.0433 0.5001 -0.0001 0.4998 0.0765 -0.0134 -0.0420
-7 0 6 0.0725 -6.6602 -0.3220 5.6351 -0.0797 -0.5984 0.7972
0 9 -4 0.0293 -0.0781 8.7509 -3.5658 0.1162 0.8908 0.4392
3 -8 1 0.0328 3.1118 -8.4469 0.9337 -0.0778 -0.6021 -0.7946

loop_
_geom_angle_atom_site_label_1
_geom_angle_atom_site_label_2
_geom_angle_atom_site_label_3
_geom_angle
_geom_angle_site_symmetry_1
_geom_angle_site_symmetry_3
C1A Ho1 Ho1 122.8(3) . 3_576
C1A Ho1 C3A 52.04(9) . .
C1A Ho1 C4A 51.88(10) . .
C1A Ho1 C5A 31.40(9) . .
C1A Ho1 C6A 87.0(2) . .
C1A Ho1 C7A 95.6(3) . .
C1A Ho1 C8A 126.2(3) . .
C1A Ho1 C9A 138.5(2) . .
C1A Ho1 C10A 110.7(2) . .
C2A Ho1 Ho1 142.57(18) . 3_576
C2A Ho1 C1A 31.55(8) . .
C2A Ho1 C3A 31.50(7) . .
C2A Ho1 C4A 51.95(9) . .
C2A Ho1 C5A 52.00(10) . .
C2A Ho1 C6A 84.6(3) . .
C2A Ho1 C7A 77.3(2) . .
C2A Ho1 C8A 102.9(3) . .
C2A Ho1 C9A 128.7(2) . .
C2A Ho1 C10A 115.5(3) . .
C3A Ho1 Ho1 118.0(4) . 3_576
C3A Ho1 C4A 31.32(8) . .
C3A Ho1 C5A 51.85(10) . .
C3A Ho1 C6A 112.5(4) . .
C3A Ho1 C7A 94.7(4) . .
C3A Ho1 C8A 108.5(4) . .
C3A Ho1 C9A 139.5(4) . .
C3A Ho1 C10A 143.4(4) . .
C4A Ho1 Ho1 91.2(2) . 3_576
C4A Ho1 C7A 125.5(3) . .
C4A Ho1 C8A 137.5(4) . .
C4A Ho1 C9A 165.0(4) . .
C5A Ho1 Ho1 93.72(16) . 3_576
C5A Ho1 C4A 31.26(8) . .
C5A Ho1 C7A 126.2(2) . .
C5A Ho1 C8A 154.9(3) . .
C5A Ho1 C9A 163.6(3) . .
C5A Ho1 C10A 132.7(3) . .
C1B Ho1 Ho1 116.5(7) . 3_576
C2B Ho1 Ho1 144.0(4) . 3_576
C2B Ho1 C1B 31.4(2) . .
C2B Ho1 C5B 51.9(3) . .
C2B Ho1 C9B 127.5(6) . .
C2B Ho1 C10B 101.4(8) . .
C3B Ho1 Ho1 128.4(10) . 3_576
C3B Ho1 C1B 52.1(3) . .
C3B Ho1 C2B 31.7(2) . .
C3B Ho1 C4B 31.7(2) . .
C3B Ho1 C5B 52.2(3) . .
C3B Ho1 C9B 141.5(10) . .
C3B Ho1 C10B 127.5(11) . .
C4B Ho1 Ho1 98.0(8) . 3_576
C4B Ho1 C1B 52.0(3) . .
C4B Ho1 C2B 52.3(2) . .
C4B Ho1 C5B 31.5(2) . .
C4B Ho1 C9B 169.6(11) . .
C4B Ho1 C10B 153.0(7) . .
C5B Ho1 Ho1 92.1(3) . 3_576
C5B Ho1 C1B 31.2(2) . .
C6A Ho1 Ho1 129.49(15) . 3_576
C6A Ho1 C4A 135.6(2) . .
C6A Ho1 C5A 116.7(3) . .
C6A Ho1 C7A 31.22(9) . .
C6A Ho1 C8A 51.49(11) . .
C6A Ho1 C9A 51.54(9) . .
C6A Ho1 C10A 31.27(8) . .
C7A Ho1 Ho1 139.54(14) . 3_576
C7A Ho1 C8A 31.07(9) . .
C7A Ho1 C9A 51.41(10) . .
C8A Ho1 Ho1 110.7(2) . 3_576
C9A Ho1 Ho1 88.58(13) . 3_576
C9A Ho1 C8A 31.02(7) . .
C10A Ho1 Ho1 98.49(15) . 3_576
C10A Ho1 C4A 162.5(3) . .
C10A Ho1 C7A 51.57(11) . .
C10A Ho1 C8A 51.44(9) . .
C10A Ho1 C9A 31.15(7) . .
C6B Ho1 Ho1 135.1(4) . 3_576
C6B Ho1 C1B 89.3(7) . .
C6B Ho1 C2B 75.0(6) . .
C6B Ho1 C3B 96.5(11) . .
C6B Ho1 C4B 126.2(8) . .
C6B Ho1 C5B 120.4(6) . .
C6B Ho1 C9B 52.5(3) . .
C6B Ho1 C10B 31.7(2) . .
C7B Ho1 Ho1 133.2(5) . 3_576
C7B Ho1 C1B 108.8(9) . .
C7B Ho1 C2B 82.7(7) . .
C7B Ho1 C3B 88.6(9) . .
C7B Ho1 C4B 119.6(11) . .
C7B Ho1 C5B 134.6(6) . .
C7B Ho1 C6B 32.2(3) . .
C7B Ho1 C8B 32.3(3) . .
C7B Ho1 C9B 52.9(3) . .
C7B Ho1 C10B 52.9(3) . .
C7B Ho1 C26 111.4(5) . .
C8B Ho1 Ho1 101.0(6) . 3_576
C8B Ho1 C1B 140.3(8) . .
C8B Ho1 C2B 114.7(8) . .
C8B Ho1 C3B 113.5(9) . .
C8B Ho1 C4B 137.9(11) . .
C8B Ho1 C5B 165.3(8) . .
C8B Ho1 C6B 53.1(3) . .
C8B Ho1 C9B 31.8(2) . .
C8B Ho1 C10B 52.6(3) . .
C9B Ho1 Ho1 85.6(3) . 3_576
C9B Ho1 C1B 134.6(7) . .
C9B Ho1 C5B 158.7(10) . .
C9B Ho1 C10B 31.5(2) . .
C10B Ho1 Ho1 103.8(5) . 3_576
C10B Ho1 C1B 103.2(7) . .
C10B Ho1 C5B 130.7(9) . .
C26 Ho1 Ho1 42.59(10) 3_576 3_576
C26 Ho1 Ho1 41.14(11) . 3_576
C26 Ho1 C1A 94.8(3) 3_576 .
C26 Ho1 C1A 135.55(19) . .
C26 Ho1 C2A 126.4(3) . .
C26 Ho1 C2A 126.1(2) 3_576 .
C26 Ho1 C3A 95.0(3) . .
C26 Ho1 C3A 128.3(3) 3_576 .
C26 Ho1 C4A 84.18(15) . .
C26 Ho1 C4A 97.9(4) 3_576 .
C26 Ho1 C5A 78.88(18) 3_576 .
C26 Ho1 C5A 106.4(3) . .
C26 Ho1 C1B 131.7(6) . .
C26 Ho1 C1B 89.4(6) 3_576 .
C26 Ho1 C2B 120.1(8) 3_576 .
C26 Ho1 C2B 134.5(7) . .
C26 Ho1 C3B 134.5(6) 3_576 .
C26 Ho1 C3B 103.4(9) . .
C26 Ho1 C4B 107.5(10) 3_576 .
C26 Ho1 C4B 84.9(4) . .
C26 Ho1 C5B 100.6(6) . .
C26 Ho1 C5B 82.3(5) 3_576 .
C26 Ho1 C6A 102.14(19) 3_576 .
C26 Ho1 C6A 136.85(16) . .
C26 Ho1 C7A 130.97(15) 3_576 .
C26 Ho1 C7A 118.7(2) . .
C26 Ho1 C8A 123.1(2) 3_576 .
C26 Ho1 C8A 89.24(18) . .
C26 Ho1 C9A 92.1(3) 3_576 .
C26 Ho1 C9A 85.86(16) . .
C26 Ho1 C10A 80.01(17) 3_576 .
C26 Ho1 C10A 112.7(2) . .
C26 Ho1 C6B 107.6(5) 3_576 .
C26 Ho1 C6B 138.3(4) . .
C26 Ho1 C7B 131.1(3) 3_576 .
C26 Ho1 C8B 111.9(7) 3_576 .
C26 Ho1 C8B 85.2(4) . .
C26 Ho1 C9B 81.7(6) 3_576 .
C26 Ho1 C9B 91.6(5) . .
C26 Ho1 C10B 122.0(6) . .
C26 Ho1 C10B 79.3(4) 3_576 .
C26 Ho1 C26 83.73(15) 3_576 .
Ho1 C1A H1A 117.1 . .
C2A C1A Ho1 74.0(3) . .
C2A C1A H1A 126.0 . .
C5A C1A Ho1 75.0(3) . .
C5A C1A H1A 126.0 . .
C5A C1A C2A 108.0 . .
Ho1 C2A H2A 116.8 . .
C1A C2A Ho1 74.5(3) . .
C1A C2A H2A 126.0 . .
C3A C2A Ho1 74.8(3) . .
C3A C2A C1A 108.0 . .
C3A C2A H2A 126.0 . .
Ho1 C3A H3A 117.4 . .
C2A C3A Ho1 73.7(3) . .
C2A C3A H3A 126.0 . .
C2A C3A C4A 108.0 . .
C4A C3A Ho1 74.9(3) . .
C4A C3A H3A 126.0 . .
Ho1 C4A H4A 118.0 . .
C3A C4A Ho1 73.8(3) . .
C3A C4A H4A 126.0 . .
C5A C4A Ho1 74.2(3) . .
C5A C4A C3A 108.0 . .
C5A C4A H4A 126.0 . .
Ho1 C5A H5A 117.8 . .
C1A C5A Ho1 73.6(3) . .
C1A C5A H5A 126.0 . .
C4A C5A Ho1 74.6(3) . .
C4A C5A C1A 108.0 . .
C4A C5A H5A 126.0 . .
Ho1 C1B H1B 118.5 . .
C2B C1B Ho1 73.3(8) . .
C2B C1B H1B 126.0 . .
C5B C1B Ho1 74.2(8) . .
C5B C1B H1B 126.0 . .
C5B C1B C2B 108.0 . .
Ho1 C2B H2B 117.3 . .
C1B C2B Ho1 75.4(8) . .
C1B C2B H2B 126.0 . .
C3B C2B Ho1 73.3(8) . .
C3B C2B C1B 108.0 . .
C3B C2B H2B 126.0 . .
Ho1 C3B H3B 116.4 . .
C2B C3B Ho1 75.0(8) . .
C2B C3B H3B 126.0 . .
C4B C3B Ho1 74.7(8) . .
C4B C3B C2B 108.0 . .
C4B C3B H3B 126.0 . .
Ho1 C4B H4B 117.0 . .
C3B C4B Ho1 73.6(8) . .
C3B C4B H4B 126.0 . .
C3B C4B C5B 108.0 . .
C5B C4B Ho1 75.5(8) . .
C5B C4B H4B 126.0 . .
Ho1 C5B H5B 118.3 . .
C1B C5B Ho1 74.6(8) . .
C1B C5B C4B 108.0 . .
C1B C5B H5B 126.0 . .
C4B C5B Ho1 73.1(8) . .
C4B C5B H5B 126.0 . .
Ho1 C6A H6A 116.7 . .
C7A C6A Ho1 74.9(3) . .
C7A C6A H6A 126.0 . .
C7A C6A C10A 108.0 . .
C10A C6A Ho1 74.5(3) . .
C10A C6A H6A 126.0 . .
Ho1 C7A H7A 117.2 . .
C6A C7A Ho1 73.9(3) . .
C6A C7A H7A 126.0 . .
C6A C7A C8A 108.0 . .
C8A C7A Ho1 74.9(3) . .
C8A C7A H7A 126.0 . .
Ho1 C8A H8A 117.7 . .
C7A C8A Ho1 74.0(3) . .
C7A C8A H8A 126.0 . .
C9A C8A Ho1 74.3(3) . .
C9A C8A C7A 108.0 . .
C9A C8A H8A 126.0 . .
Ho1 C9A H9A 117.5 . .
C8A C9A Ho1 74.7(3) . .
C8A C9A H9A 126.0 . .
C8A C9A C10A 108.0 . .
C10A C9A Ho1 73.8(3) . .
C10A C9A H9A 126.0 . .
Ho1 C10A H10A 116.8 . .
C6A C10A Ho1 74.2(3) . .
C6A C10A H10A 126.0 . .
C9A C10A Ho1 75.0(3) . .
C9A C10A C6A 108.0 . .
C9A C10A H10A 126.0 . .
Ho1 C6B H6B 117.4 . .
C7B C6B Ho1 72.7(8) . .
C7B C6B H6B 126.0 . .
C10B C6B Ho1 76.0(8) . .
C10B C6B H6B 126.0 . .
C10B C6B C7B 108.0 . .
Ho1 C7B H7B 116.1 . .
C6B C7B Ho1 75.1(8) . .
C6B C7B H7B 126.0 . .
C8B C7B Ho1 75.0(9) . .
C8B C7B C6B 108.0 . .
C8B C7B H7B 126.0 . .
Ho1 C8B H8B 117.3 . .
C7B C8B Ho1 72.8(9) . .
C7B C8B H8B 126.0 . .
C7B C8B C9B 108.0 . .
C9B C8B Ho1 76.0(8) . .
C9B C8B H8B 126.0 . .
Ho1 C9B H9B 119.3 . .
C8B C9B Ho1 72.3(9) . .
C8B C9B H9B 126.0 . .
C8B C9B C10B 108.0 . .
C10B C9B Ho1 74.3(8) . .
C10B C9B H9B 126.0 . .
Ho1 C10B H10B 119.3 . .
C6B C10B Ho1 72.3(9) . .
C6B C10B C9B 108.0 . .
C6B C10B H10B 126.0 . .
C9B C10B Ho1 74.2(8) . .
C9B C10B H10B 126.0 . .
C12 C11 C25 120.0(5) . .
C24 C11 C12 120.1(5) . .
C24 C11 C25 119.9(6) . .
C13 C12 C11 122.1(5) . .
C13 C12 C21 120.3(6) . .
C21 C12 C11 117.7(5) . .
C12 C13 H13 119.6 . .
C14 C13 C12 120.9(5) . .
C14 C13 H13 119.6 . .
C13 C14 C15 121.6(5) . .
C13 C14 C19 119.8(5) . .
C19 C14 C15 118.5(6) . .
C16 C15 C14 119.2(6) . .
C16 C15 C27 120.5(6) . .
C27 C15 C14 120.3(6) . .
C15 C16 H16 119.1 . .
C15 C16 C17 121.8(7) . .
C17 C16 H16 119.1 . .
C16 C17 H17 120.0 . .
C18 C17 C16 120.0(7) . .
C18 C17 H17 120.0 . .
C17 C18 H18 119.6 . .
C17 C18 C19 120.8(6) . .
C19 C18 H18 119.6 . .
C18 C19 C14 119.7(6) . .
C20 C19 C14 119.3(6) . .
C20 C19 C18 121.0(6) . .
C19 C20 H20 119.4 . .
C19 C20 C21 121.1(5) . .
C21 C20 H20 119.4 . .
C20 C21 C12 118.5(6) . .
C20 C21 C22 120.5(6) . .
C22 C21 C12 121.0(7) . .
C21 C22 H22 120.5 . .
C23 C22 C21 118.9(6) . .
C23 C22 H22 120.5 . .
C22 C23 H23 119.1 . .
C22 C23 C24 121.8(6) . .
C24 C23 H23 119.1 . .
C11 C24 C23 120.5(7) . .
C11 C24 H24 119.8 . .
C23 C24 H24 119.8 . .
C26 C25 C11 176.7(5) . .
Ho1 C26 Ho1 96.27(15) 3_576 .
C25 C26 Ho1 103.3(4) . .
C25 C26 Ho1 156.5(4) . 3_576
C28 C27 C15 179.0(6) . .
C27 C28 H28 180.0 . .
C30 C29 H29 120.0 . .
C30 C29 C34 120.0 . .
C34 C29 H29 120.0 . .
C29 C30 H30 120.0 . .
C31 C30 C29 120.0 . .
C31 C30 H30 120.0 . .
C30 C31 H31 120.0 . .
C30 C31 C32 120.0 . .
C32 C31 H31 120.0 . .
C31 C32 H32 120.0 . .
C33 C32 C31 120.0 . .
C33 C32 H32 120.0 . .
C32 C33 H33 120.0 . .
C32 C33 C34 120.0 . .
C34 C33 H33 120.0 . .
C29 C34 H34 120.0 . .
C33 C34 C29 120.0 . .
C33 C34 H34 120.0 . .
C30B C29B H29B 120.0 . .
C30B C29B C34B 120.0 . .
C34B C29B H29B 120.0 . .
C29B C30B H30B 120.0 . .
C29B C30B C31B 120.0 . .
C31B C30B H30B 120.0 . .
C30B C31B H31B 120.0 . .
C30B C31B C32B 120.0 . .
C32B C31B H31B 120.0 . .
C31B C32B H32B 120.0 . .
C33B C32B C31B 120.0 . .
C33B C32B H32B 120.0 . .
C32B C33B H33B 120.0 . .
C34B C33B C32B 120.0 . .
C34B C33B H33B 120.0 . .
C29B C34B H34B 120.0 . .
C33B C34B C29B 120.0 . .
C33B C34B H34B 120.0 . .

loop_
_geom_bond_atom_site_label_1
_geom_bond_atom_site_label_2
_geom_bond_distance
_geom_bond_site_symmetry_2
Ho1 Ho1 3.7341(6) 3_576
Ho1 C1A 2.615(8) .
Ho1 C2A 2.609(7) .
Ho1 C3A 2.623(7) .
Ho1 C4A 2.637(8) .
Ho1 C5A 2.632(8) .
Ho1 C1B 2.64(2) .
Ho1 C2B 2.613(19) .
Ho1 C3B 2.590(18) .
Ho1 C4B 2.60(2) .
Ho1 C5B 2.63(2) .
Ho1 C6A 2.632(8) .
Ho1 C7A 2.645(8) .
Ho1 C8A 2.657(8) .
Ho1 C9A 2.652(7) .
Ho1 C10A 2.637(7) .
Ho1 C6B 2.57(2) .
Ho1 C7B 2.54(3) .
Ho1 C8B 2.57(2) .
Ho1 C9B 2.618(19) .
Ho1 C10B 2.62(2) .
Ho1 C26 2.472(5) 3_576
Ho1 C26 2.542(4) .
C1A H1A 0.9300 .
C1A C2A 1.4200 .
C1A C5A 1.4200 .
C2A H2A 0.9300 .
C2A C3A 1.4200 .
C3A H3A 0.9300 .
C3A C4A 1.4200 .
C4A H4A 0.9300 .
C4A C5A 1.4200 .
C5A H5A 0.9300 .
C1B H1B 0.9300 .
C1B C2B 1.4200 .
C1B C5B 1.4200 .
C2B H2B 0.9300 .
C2B C3B 1.4200 .
C3B H3B 0.9300 .
C3B C4B 1.4200 .
C4B H4B 0.9300 .
C4B C5B 1.4200 .
C5B H5B 0.9300 .
C6A H6A 0.9300 .
C6A C7A 1.4200 .
C6A C10A 1.4200 .
C7A H7A 0.9300 .
C7A C8A 1.4200 .
C8A H8A 0.9300 .
C8A C9A 1.4200 .
C9A H9A 0.9300 .
C9A C10A 1.4200 .
C10A H10A 0.9300 .
C6B H6B 0.9300 .
C6B C7B 1.4200 .
C6B C10B 1.4200 .
C7B H7B 0.9300 .
C7B C8B 1.4200 .
C8B H8B 0.9300 .
C8B C9B 1.4200 .
C9B H9B 0.9300 .
C9B C10B 1.4200 .
C10B H10B 0.9300 .
C11 C12 1.436(9) .
C11 C24 1.380(8) .
C11 C25 1.457(8) .
C12 C13 1.395(7) .
C12 C21 1.425(7) .
C13 H13 0.9300 .
C13 C14 1.385(9) .
C14 C15 1.448(8) .
C14 C19 1.428(7) .
C15 C16 1.365(9) .
C15 C27 1.433(8) .
C16 H16 0.9300 .
C16 C17 1.418(9) .
C17 H17 0.9300 .
C17 C18 1.365(10) .
C18 H18 0.9300 .
C18 C19 1.413(9) .
C19 C20 1.397(9) .
C20 H20 0.9300 .
C20 C21 1.407(10) .
C21 C22 1.416(9) .
C22 H22 0.9300 .
C22 C23 1.367(10) .
C23 H23 0.9300 .
C23 C24 1.402(8) .
C24 H24 0.9300 .
C25 C26 1.164(7) .
C26 Ho1 2.472(5) 3_576
C27 C28 1.184(8) .
C28 H28 0.9300 .
C29 H29 0.9300 .
C29 C30 1.3900 .
C29 C34 1.3900 .
C30 H30 0.9300 .
C30 C31 1.3900 .
C31 H31 0.9300 .
C31 C32 1.3900 .
C32 H32 0.9300 .
C32 C33 1.3900 .
C33 H33 0.9300 .
C33 C34 1.3900 .
C34 H34 0.9300 .
C29B H29B 0.9300 .
C29B C30B 1.3900 .
C29B C34B 1.3900 .
C30B H30B 0.9300 .
C30B C31B 1.3900 .
C31B H31B 0.9300 .
C31B C32B 1.3900 .
C32B H32B 0.9300 .
C32B C33B 1.3900 .
C33B H33B 0.9300 .
C33B C34B 1.3900 .
C34B H34B 0.9300 .

loop_
_geom_torsion_atom_site_label_1
_geom_torsion_atom_site_label_2
_geom_torsion_atom_site_label_3
_geom_torsion_atom_site_label_4
_geom_torsion
Ho1 C1A C2A C3A -67.9(3)
Ho1 C1A C5A C4A 67.2(3)
Ho1 C2A C3A C4A -67.7(3)
Ho1 C3A C4A C5A -66.8(3)
Ho1 C4A C5A C1A -66.6(3)
Ho1 C1B C2B C3B -66.6(8)
Ho1 C1B C5B C4B 66.0(8)
Ho1 C2B C3B C4B -68.0(8)
Ho1 C3B C4B C5B -68.3(8)
Ho1 C4B C5B C1B -67.0(8)
Ho1 C6A C7A C8A 67.8(3)
Ho1 C6A C10A C9A -68.0(3)
Ho1 C7A C8A C9A 67.1(3)
Ho1 C8A C9A C10A 66.9(3)
Ho1 C9A C10A C6A 67.5(3)
Ho1 C6B C7B C8B 68.4(8)
Ho1 C6B C10B C9B -66.2(8)
Ho1 C7B C8B C9B 68.4(8)
Ho1 C8B C9B C10B 66.3(9)
Ho1 C9B C10B C6B 64.9(9)
C1A C2A C3A Ho1 67.7(3)
C1A C2A C3A C4A 0.0
C2A C1A C5A Ho1 -67.2(3)
C2A C1A C5A C4A 0.0
C2A C3A C4A Ho1 66.8(3)
C2A C3A C4A C5A 0.0
C3A C4A C5A Ho1 66.6(3)
C3A C4A C5A C1A 0.0
C5A C1A C2A Ho1 67.9(3)
C5A C1A C2A C3A 0.0
C1B C2B C3B Ho1 68.0(8)
C1B C2B C3B C4B 0.0
C2B C1B C5B Ho1 -66.0(8)
C2B C1B C5B C4B 0.0
C2B C3B C4B Ho1 68.3(8)
C2B C3B C4B C5B 0.0
C3B C4B C5B Ho1 67.0(8)
C3B C4B C5B C1B 0.0
C5B C1B C2B Ho1 66.6(8)
C5B C1B C2B C3B 0.0
C6A C7A C8A Ho1 -67.1(3)
C6A C7A C8A C9A 0.0
C7A C6A C10A Ho1 68.0(3)
C7A C6A C10A C9A 0.0
C7A C8A C9A Ho1 -66.9(3)
C7A C8A C9A C10A 0.0
C8A C9A C10A Ho1 -67.5(3)
C8A C9A C10A C6A 0.0
C10A C6A C7A Ho1 -67.8(3)
C10A C6A C7A C8A 0.0
C6B C7B C8B Ho1 -68.4(8)
C6B C7B C8B C9B 0.0
C7B C6B C10B Ho1 66.2(8)
C7B C6B C10B C9B 0.0
C7B C8B C9B Ho1 -66.3(9)
C7B C8B C9B C10B 0.0
C8B C9B C10B Ho1 -64.9(9)
C8B C9B C10B C6B 0.0
C10B C6B C7B Ho1 -68.4(8)
C10B C6B C7B C8B 0.0
C11 C12 C13 C14 178.1(5)
C11 C12 C21 C20 -177.7(5)
C11 C12 C21 C22 2.1(7)
C12 C11 C24 C23 -0.7(8)
C12 C13 C14 C15 -177.4(4)
C12 C13 C14 C19 0.2(7)
C12 C21 C22 C23 -1.0(8)
C13 C12 C21 C20 3.4(7)
C13 C12 C21 C22 -176.8(5)
C13 C14 C15 C16 177.1(5)
C13 C14 C15 C27 -2.2(8)
C13 C14 C19 C18 -178.0(5)
C13 C14 C19 C20 2.3(7)
C14 C15 C16 C17 1.3(9)
C14 C19 C20 C21 -1.9(8)
C15 C14 C19 C18 -0.3(7)
C15 C14 C19 C20 180.0(5)
C15 C16 C17 C18 -1.3(9)
C16 C17 C18 C19 0.5(9)
C17 C18 C19 C14 0.3(8)
C17 C18 C19 C20 180.0(5)
C18 C19 C20 C21 178.4(5)
C19 C14 C15 C16 -0.5(7)
C19 C14 C15 C27 -179.8(5)
C19 C20 C21 C12 -0.9(8)
C19 C20 C21 C22 179.3(5)
C20 C21 C22 C23 178.8(5)
C21 C12 C13 C14 -3.1(7)
C21 C22 C23 C24 -1.1(9)
C22 C23 C24 C11 1.9(9)
C24 C11 C12 C13 177.6(5)
C24 C11 C12 C21 -1.2(7)
C25 C11 C12 C13 -1.9(7)
C25 C11 C12 C21 179.2(4)
C25 C11 C24 C23 178.8(5)
C27 C15 C16 C17 -179.4(5)
C29 C30 C31 C32 0.0
C30 C29 C34 C33 0.0
C30 C31 C32 C33 0.0
C31 C32 C33 C34 0.0
C32 C33 C34 C29 0.0
C34 C29 C30 C31 0.0
C29B C30B C31B C32B 0.0
C30B C29B C34B C33B 0.0
C30B C31B C32B C33B 0.0
C31B C32B C33B C34B 0.0
C32B C33B C34B C29B 0.0
C34B C29B C30B C31B 0.0
